data_4320185
loop_
_publ_author_name
'Ulrich Kortz'
'Noha K. Al-Kassem'
'Masha G. Savelieff'
'Nisrine A. Al Kadi'
'Masahiro Sadakane'

_publ_contact_author_address
;
Department of Chemistry
American University of Beirut
Bliss street, POB 11-0236
Beirut, LEBANON
;
_publ_contact_author_email
;
ulrich.kortz@aub.edu.lb
;
_publ_contact_author_fax
;
+961 1 744 461
;
_publ_contact_author_name
;
Ulrich KORTZ
;
_publ_contact_author_phone
;
+961 3 776 439
;
_publ_section_title
;
 Synthesis and Characterization of Copper-, Zinc-, Manganese-, and
 Cobalt-Substituted Dimeric Heteropolyanions,
 [(\a-XW~9~O~33~)~2~M~3~(H~2~O)~3~]^n-^ (n = 12, X = As^III^, Sb^III^, M =
 Cu^2+^, Zn^2+^; n = 10, X = Se^IV^, Te^IV^, M = Cu^2+^) and
 [(\a-AsW~9~O~33~)~2~WO(H~2~O)M~2~(H~2~O)~2~]^10-^ (M = Zn^2+^, Mn^2+^,
 Co^2+^)
;
_journal_name_full 'Inorganic Chemistry'
_journal_page_first 4742
_journal_page_last 4749
_journal_paper_doi 10.1021/ic0101477
_journal_volume 40
_journal_year 2001
_chemical_formula_sum 'Cu3 K9 Na O85 Se2 W18'
_chemical_formula_weight 5392.73
_chemical_name_systematic
;
  ?
;
_space_group_IT_number 113
_symmetry_cell_setting tetragonal
_symmetry_space_group_name_Hall 'P -4 2ab'
_symmetry_space_group_name_H-M 'P -4 21 m'
_atom_sites_solution_hydrogens geom
_atom_sites_solution_primary direct
_atom_sites_solution_secondary difmap
_audit_creation_method SHELXL-97
_cell_angle_alpha 90.00
_cell_angle_beta 90.00
_cell_angle_gamma 90.00
_cell_formula_units_Z 2
_cell_length_a 16.7461(8)
_cell_length_b 16.7461(8)
_cell_length_c 13.9075(9)
_cell_measurement_reflns_used 8192
_cell_measurement_temperature 167(2)
_cell_measurement_theta_max 28.30
_cell_measurement_theta_min 1.46
_cell_volume 3900.1(4)
_computing_cell_refinement 'Bruker SMART'
_computing_data_collection 'Bruker SMART'
_computing_data_reduction 'Bruker SHELXTL'
_computing_molecular_graphics 'Bruker SHELXTL'
_computing_publication_material 'Bruker SHELXTL'
_computing_structure_refinement 'SHELXL-97 (Sheldrick, 1997)'
_computing_structure_solution 'SHELXS-97 (Sheldrick, 1990)'
_diffrn_ambient_temperature 167(2)
_diffrn_measured_fraction_theta_full 0.985
_diffrn_measured_fraction_theta_max 0.985
_diffrn_measurement_device_type 'Bruker SMART CCD area detector'
_diffrn_measurement_method 'omega scans'
_diffrn_radiation_monochromator graphite
_diffrn_radiation_source 'normal-focus sealed tube'
_diffrn_radiation_type MoK\a
_diffrn_radiation_wavelength 0.71073
_diffrn_reflns_av_R_equivalents 0.0828
_diffrn_reflns_av_sigmaI/netI 0.0456
_diffrn_reflns_limit_h_max 21
_diffrn_reflns_limit_h_min -21
_diffrn_reflns_limit_k_max 21
_diffrn_reflns_limit_k_min -21
_diffrn_reflns_limit_l_max 18
_diffrn_reflns_limit_l_min -18
_diffrn_reflns_number 44988
_diffrn_reflns_theta_full 28.30
_diffrn_reflns_theta_max 28.30
_diffrn_reflns_theta_min 1.46
_diffrn_standards_decay_% 0
_exptl_absorpt_coefficient_mu 28.763
_exptl_absorpt_correction_T_max 0.221
_exptl_absorpt_correction_T_min 0.126
_exptl_absorpt_correction_type multi-scan
_exptl_absorpt_process_details 'Blessing, 1995'
_exptl_crystal_colour light-green
_exptl_crystal_density_diffrn 4.592
_exptl_crystal_density_method 'not measured'
_exptl_crystal_description block
_exptl_crystal_F_000 4698
_exptl_crystal_size_max 0.16
_exptl_crystal_size_mid 0.08
_exptl_crystal_size_min 0.06
_refine_diff_density_max 1.701
_refine_diff_density_min -2.330
_refine_diff_density_rms 0.369
_refine_ls_abs_structure_details 'Flack H D (1983), Acta Cryst. A39, 876-881'
_refine_ls_abs_structure_Flack -0.008(17)
_refine_ls_extinction_method none
_refine_ls_goodness_of_fit_ref 1.103
_refine_ls_hydrogen_treatment mixed
_refine_ls_matrix_type full
_refine_ls_number_parameters 190
_refine_ls_number_reflns 5004
_refine_ls_number_restraints 0
_refine_ls_restrained_S_all 1.103
_refine_ls_R_factor_all 0.0416
_refine_ls_R_factor_gt 0.0336
_refine_ls_shift/su_max 0.001
_refine_ls_shift/su_mean 0.000
_refine_ls_structure_factor_coef Fsqd
_refine_ls_weighting_details 'calc w=1/[\s^2^(Fo^2^)+(0.0283P)^2^+35.3284P] where P=(Fo^2^+2Fc^2^)/3'
_refine_ls_weighting_scheme calc
_refine_ls_wR_factor_gt 0.0717
_refine_ls_wR_factor_ref 0.0755
_reflns_number_gt 4517
_reflns_number_total 5004
_reflns_threshold_expression >2sigma(I)
_cod_data_source_file ic01014777_6.cif
_cod_data_source_block knacu3(sew9)2
_cod_depositor_comments
;
The following automatic conversions were performed:

'_symmetry_cell_setting' value 'Tetragonal' changed to 'tetragonal'
according to the built-in table from CIF Core dictionary named
'cif_core.dic' version 2.4.1 from 2010-06-29.

Automatic conversion script
Id: cif_fix_values 1646 2011-03-28 12:23:43Z adriana 
;
_cod_database_code 4320185

loop_
_symmetry_equiv_pos_as_xyz
'x, y, z'
'-x, -y, z'
'y, -x, -z'
'-y, x, -z'
'-x+1/2, y+1/2, -z'
'x+1/2, -y+1/2, -z'
'-y+1/2, -x+1/2, z'
'y+1/2, x+1/2, z'

loop_
_atom_site_label
_atom_site_type_symbol
_atom_site_fract_x
_atom_site_fract_y
_atom_site_fract_z
_atom_site_U_iso_or_equiv
_atom_site_adp_type
_atom_site_occupancy
_atom_site_symmetry_multiplicity
_atom_site_calc_flag
_atom_site_refinement_flags
_atom_site_disorder_assembly
_atom_site_disorder_group
W1 W 0.24983(3) -0.25017(3) 1.04224(5) 0.01418(15) Uani 1 2 d S . .
W2 W 0.32755(3) -0.32950(3) 1.27318(4) 0.01497(11) Uani 1 1 d . . .
W3 W 0.20221(3) -0.44273(3) 0.97145(4) 0.01282(11) Uani 1 1 d . . .
W4 W 0.27867(3) -0.52056(3) 1.19951(4) 0.01432(11) Uani 1 1 d . . .
W5 W 0.20552(3) -0.44881(3) 1.41293(4) 0.01344(11) Uani 1 1 d . . .
Cu1 Cu 0.10183(9) -0.60183(9) 1.09369(15) 0.0117(4) Uani 1 2 d S . .
Cu2 Cu 0.0000 -0.5000 1.3956(2) 0.0135(6) Uani 1 4 d S . .
Se1 Se 0.11368(7) -0.38632(7) 1.19488(14) 0.0112(3) Uani 1 2 d S . .
K1 K 0.15882(18) -0.65882(18) 1.3519(3) 0.0229(9) Uani 1 2 d S . .
K2 K 0.0000 -0.5000 0.8873(4) 0.0202(12) Uani 1 4 d S . .
K3 K 0.1977(3) -0.9251(2) 1.3083(3) 0.0483(10) Uani 1 1 d . . .
K4 K 0.4233(3) -0.4001(4) 1.0225(4) 0.0223(13) Uani 0.50 1 d P . .
Na1 Na 0.0000 -1.0000 1.5000 0.028(3) Uani 1 4 d S . .
O1SE O 0.1485(5) -0.3515(5) 1.0885(9) 0.012(2) Uiso 1 2 d S . .
O2SE O 0.2035(5) -0.4060(5) 1.2491(6) 0.0129(18) Uiso 1 1 d . . .
O3CU O 0.1249(5) -0.5102(5) 1.0164(6) 0.0154(19) Uiso 1 1 d . . .
O4CU O 0.1833(5) -0.5674(5) 1.1815(6) 0.0162(18) Uiso 1 1 d . . .
O5CU O 0.1141(5) -0.4988(6) 1.3836(7) 0.019(2) Uiso 1 1 d . . .
O1C1 O 0.1850(6) -0.6850(6) 1.0101(9) 0.022(3) Uiso 1 2 d S . .
O1C2 O 0.0243(17) -0.4757(17) 1.560(3) 0.073(14) Uiso 0.50 2 d SP . .
O2A O 0.4174(5) -0.2892(5) 1.3013(7) 0.0210(19) Uiso 1 1 d . . .
O2B O 0.2561(5) -0.2439(5) 1.3029(9) 0.019(3) Uiso 1 2 d S . .
O3A O 0.2438(6) -0.4921(6) 0.8744(7) 0.024(2) Uiso 1 1 d . . .
O3B O 0.1219(5) -0.3781(5) 0.9053(9) 0.014(3) Uiso 1 2 d S . .
O4A O 0.3452(5) -0.5960(5) 1.1829(7) 0.021(2) Uiso 1 1 d . . .
O5A O 0.2267(5) -0.4795(5) 1.5268(7) 0.018(2) Uiso 1 1 d . . .
O5B O 0.1471(5) -0.3529(5) 1.4349(9) 0.015(3) Uiso 1 2 d S . .
O12 O 0.3134(5) -0.2959(5) 1.1419(6) 0.0148(18) Uiso 1 1 d . . .
O13 O 0.2678(5) -0.3431(5) 0.9692(6) 0.0138(18) Uiso 1 1 d . . .
O24 O 0.3568(5) -0.4315(5) 1.2258(6) 0.0147(18) Uiso 1 1 d . . .
O25 O 0.2986(5) -0.3776(5) 1.3905(6) 0.0159(18) Uiso 1 1 d . . .
O34 O 0.2725(5) -0.4754(5) 1.0742(6) 0.0152(18) Uiso 1 1 d . . .
O45 O 0.2696(5) -0.5241(5) 1.3370(6) 0.0116(17) Uiso 1 1 d . . .
O1W O 0.0894(6) -0.8916(6) 1.4592(8) 0.031(2) Uiso 1 1 d . . .
O2W O -0.1083(7) -0.3917(7) 0.8104(12) 0.038(4) Uiso 1 2 d S . .
O3W O 0.2490(7) -0.7490(7) 1.2180(13) 0.043(4) Uiso 1 2 d S . .
O4W O 0.3665(8) -0.8665(8) 1.3016(16) 0.061(5) Uiso 1 2 d S . .
O5W O 0.1422(10) -0.6422(10) 1.5586(16) 0.072(6) Uiso 1 2 d S . .
O6W O 0.2679(10) -0.7679(10) 1.4242(18) 0.082(7) Uiso 1 2 d S . .
O7W O -0.106(2) -0.480(2) 0.662(3) 0.104(13) Uiso 0.50 1 d P . .
O8W O 0.0231(11) -0.9959(16) 1.3123(16) 0.039(6) Uiso 0.50 1 d P . .

loop_
_atom_site_aniso_label
_atom_site_aniso_U_11
_atom_site_aniso_U_22
_atom_site_aniso_U_33
_atom_site_aniso_U_23
_atom_site_aniso_U_13
_atom_site_aniso_U_12
W1 0.0151(2) 0.0151(2) 0.0123(3) 0.00063(19) 0.00063(19) -0.0054(3)
W2 0.0130(2) 0.0183(3) 0.0135(2) 0.0000(2) -0.00187(19) -0.0036(2)
W3 0.0135(2) 0.0141(2) 0.0108(2) -0.00102(19) 0.00100(19) -0.0012(2)
W4 0.0128(2) 0.0158(2) 0.0143(2) -0.0007(2) -0.0018(2) 0.00187(19)
W5 0.0126(2) 0.0148(2) 0.0130(2) 0.0008(2) -0.0025(2) -0.0014(2)
Cu1 0.0125(6) 0.0125(6) 0.0101(10) 0.0013(6) -0.0013(6) -0.0002(8)
Cu2 0.0111(9) 0.0111(9) 0.0185(17) 0.000 0.000 -0.0010(11)
Se1 0.0112(4) 0.0112(4) 0.0112(7) -0.0007(5) -0.0007(5) -0.0006(6)
K1 0.0214(13) 0.0214(13) 0.026(2) 0.0031(13) -0.0031(13) 0.0005(17)
K2 0.0198(18) 0.0198(18) 0.021(3) 0.000 0.000 -0.001(2)
K3 0.077(3) 0.0352(19) 0.0322(19) -0.0049(17) -0.023(2) 0.0260(19)
K4 0.018(3) 0.028(3) 0.020(3) 0.009(3) 0.004(2) -0.012(2)
Na1 0.023(4) 0.023(4) 0.037(7) 0.000 0.000 0.000

loop_
_atom_type_symbol
_atom_type_description
_atom_type_scat_dispersion_real
_atom_type_scat_dispersion_imag
_atom_type_scat_source
O O 0.0106 0.0060 'International Tables Vol C Tables 4.2.6.8 and 6.1.1.4'
K K 0.2009 0.2494 'International Tables Vol C Tables 4.2.6.8 and 6.1.1.4'
Cu Cu 0.3201 1.2651 'International Tables Vol C Tables 4.2.6.8 and 6.1.1.4'
Se Se -0.0929 2.2259 'International Tables Vol C Tables 4.2.6.8 and 6.1.1.4'
W W -0.8490 6.8722 'International Tables Vol C Tables 4.2.6.8 and 6.1.1.4'
Na Na 0.0362 0.0249 'International Tables Vol C Tables 4.2.6.8 and 6.1.1.4'

loop_
_geom_angle_atom_site_label_1
_geom_angle_atom_site_label_2
_geom_angle_atom_site_label_3
_geom_angle
_geom_angle_site_symmetry_1
_geom_angle_site_symmetry_3
_geom_angle_publ_flag
O1C1 W1 O13 101.3(4) 3_657 8_545 ?
O1C1 W1 O13 101.3(4) 3_657 . ?
O13 W1 O13 88.5(5) 8_545 . ?
O1C1 W1 O12 102.1(4) 3_657 8_545 ?
O13 W1 O12 88.4(4) 8_545 8_545 ?
O13 W1 O12 156.6(4) . 8_545 ?
O1C1 W1 O12 102.1(4) 3_657 . ?
O13 W1 O12 156.6(4) 8_545 . ?
O13 W1 O12 88.4(4) . . ?
O12 W1 O12 85.4(5) 8_545 . ?
O1C1 W1 O1SE 169.8(5) 3_657 . ?
O13 W1 O1SE 71.6(3) 8_545 . ?
O13 W1 O1SE 71.6(3) . . ?
O12 W1 O1SE 85.4(3) 8_545 . ?
O12 W1 O1SE 85.4(3) . . ?
O1C1 W1 K4 84.49(8) 3_657 8_545 ?
O13 W1 K4 45.7(3) 8_545 8_545 ?
O13 W1 K4 133.6(3) . 8_545 ?
O12 W1 K4 50.9(3) 8_545 8_545 ?
O12 W1 K4 135.9(3) . 8_545 ?
O1SE W1 K4 95.08(8) . 8_545 ?
O1C1 W1 K4 84.49(8) 3_657 . ?
O13 W1 K4 133.6(3) 8_545 . ?
O13 W1 K4 45.7(3) . . ?
O12 W1 K4 135.9(3) 8_545 . ?
O12 W1 K4 50.9(3) . . ?
O1SE W1 K4 95.08(8) . . ?
K4 W1 K4 168.32(16) 8_545 . ?
O2A W2 O25 101.5(4) . . ?
O2A W2 O24 102.1(4) . . ?
O25 W2 O24 89.0(4) . . ?
O2A W2 O2B 101.9(5) . . ?
O25 W2 O2B 88.4(5) . . ?
O24 W2 O2B 155.8(4) . . ?
O2A W2 O12 102.2(4) . . ?
O25 W2 O12 156.2(4) . . ?
O24 W2 O12 88.0(4) . . ?
O2B W2 O12 84.8(5) . . ?
O2A W2 O2SE 170.8(4) . . ?
O25 W2 O2SE 71.2(3) . . ?
O24 W2 O2SE 72.7(3) . . ?
O2B W2 O2SE 83.8(4) . . ?
O12 W2 O2SE 85.4(3) . . ?
O2A W2 K4 87.9(3) . . ?
O25 W2 K4 136.8(3) . . ?
O24 W2 K4 47.9(3) . . ?
O2B W2 K4 131.2(4) . . ?
O12 W2 K4 46.5(3) . . ?
O2SE W2 K4 93.8(2) . . ?
O3A W3 O3CU 104.9(4) . . ?
O3A W3 O34 101.3(4) . . ?
O3CU W3 O34 90.2(4) . . ?
O3A W3 O3B 100.1(5) . . ?
O3CU W3 O3B 90.9(4) . . ?
O34 W3 O3B 157.5(4) . . ?
O3A W3 O13 99.5(4) . . ?
O3CU W3 O13 155.6(4) . . ?
O34 W3 O13 85.0(3) . . ?
O3B W3 O13 84.8(4) . . ?
O3A W3 O1SE 169.1(4) . . ?
O3CU W3 O1SE 84.1(4) . . ?
O34 W3 O1SE 84.7(3) . . ?
O3B W3 O1SE 73.1(4) . . ?
O13 W3 O1SE 71.7(4) . . ?
O3A W3 K2 89.9(3) . . ?
O3CU W3 K2 45.7(3) . . ?
O34 W3 K2 135.8(3) . . ?
O3B W3 K2 50.7(3) . . ?
O13 W3 K2 135.5(2) . . ?
O1SE W3 K2 92.1(2) . . ?
O3A W3 K4 81.1(3) . . ?
O3CU W3 K4 137.3(3) . . ?
O34 W3 K4 47.7(3) . . ?
O3B W3 K4 130.4(4) . . ?
O13 W3 K4 46.9(3) . . ?
O1SE W3 K4 96.7(3) . . ?
K2 W3 K4 170.94(12) . . ?
O3A W3 K4 54.2(3) . 4_547 ?
O3CU W3 K4 103.5(3) . 4_547 ?
O34 W3 K4 47.2(3) . 4_547 ?
O3B W3 K4 152.8(3) . 4_547 ?
O13 W3 K4 90.8(3) . 4_547 ?
O4CU W4 O45 93.1(4) . . ?
O34 W4 O45 157.0(4) . . ?
O4A W4 O24 98.6(4) . . ?
O4CU W4 O24 157.6(4) . . ?
O34 W4 O24 84.7(4) . . ?
O45 W4 O24 83.9(3) . . ?
O4A W4 O2SE 168.1(4) . . ?
O4CU W4 O2SE 85.6(3) . . ?
O34 W4 O2SE 85.2(3) . . ?
O45 W4 O2SE 72.3(3) . . ?
O24 W4 O2SE 72.3(3) . . ?
O4A W4 K1 88.2(3) . . ?
O4CU W4 K1 47.9(3) . . ?
O34 W4 K1 137.7(3) . . ?
O45 W4 K1 51.1(2) . . ?
O24 W4 K1 134.9(3) . . ?
O2SE W4 K1 92.9(2) . . ?
O4A W4 K4 50.0(3) . 4_547 ?
O4CU W4 K4 104.7(3) . 4_547 ?
O34 W4 K4 52.1(3) . 4_547 ?
O45 W4 K4 147.3(3) . 4_547 ?
O24 W4 K4 89.0(3) . 4_547 ?
O2SE W4 K4 135.2(2) . 4_547 ?
K1 W4 K4 126.47(11) . 4_547 ?
O4A W4 K4 83.9(3) . . ?
O4CU W4 K4 132.3(3) . . ?
O34 W4 K4 43.0(3) . . ?
O45 W4 K4 132.6(3) . . ?
O24 W4 K4 49.1(3) . . ?
O2SE W4 K4 95.2(2) . . ?
K1 W4 K4 171.82(11) . . ?
K4 W4 K4 45.85(16) 4_547 . ?
O4A W4 K3 29.3(3) . 7_445 ?
O4CU W4 K3 105.3(3) . 7_445 ?
O34 W4 K3 130.7(3) . 7_445 ?
O45 W4 K3 70.1(2) . 7_445 ?
O24 W4 K3 94.6(2) . 7_445 ?
O2SE W4 K3 141.3(2) . 7_445 ?
K1 W4 K3 70.46(8) . 7_445 ?
K4 W4 K3 78.67(10) 4_547 7_445 ?
K4 W4 K3 103.18(11) . 7_445 ?
O5A W5 O5CU 104.4(4) . . ?
O5A W5 O5B 102.3(5) . . ?
O5CU W5 O5B 89.6(5) . . ?
O5A W5 O45 101.1(4) . . ?
O5CU W5 O45 92.5(4) . . ?
O5B W5 O45 155.2(4) . . ?
O5A W5 O25 99.5(4) . . ?
O5CU W5 O25 156.1(4) . . ?
O5B W5 O25 85.5(4) . . ?
O45 W5 O25 82.7(3) . . ?
O5A W5 O2SE 168.8(4) . . ?
O5CU W5 O2SE 84.9(4) . . ?
O5B W5 O2SE 83.8(4) . . ?
O45 W5 O2SE 71.8(3) . . ?
O25 W5 O2SE 71.4(3) . . ?
O5A W5 K1 88.3(3) . . ?
O5CU W5 K1 47.4(3) . . ?
O5B W5 K1 136.8(4) . . ?
O45 W5 K1 51.8(2) . . ?
O25 W5 K1 134.4(3) . . ?
O2SE W5 K1 93.6(2) . . ?
O3CU Cu1 O3CU 90.4(5) 7_445 . ?
O3CU Cu1 O4CU 171.2(4) 7_445 . ?
O3CU Cu1 O4CU 88.5(4) . . ?
O3CU Cu1 O4CU 88.5(4) 7_445 7_445 ?
O3CU Cu1 O4CU 171.2(4) . 7_445 ?
O4CU Cu1 O4CU 91.2(5) . 7_445 ?
O3CU Cu1 O1C1 94.6(4) 7_445 . ?
O3CU Cu1 O1C1 94.6(3) . . ?
O4CU Cu1 O1C1 94.2(3) . . ?
O4CU Cu1 O1C1 94.2(3) 7_445 . ?
O3CU Cu1 K2 45.3(3) 7_445 . ?
O3CU Cu1 K2 45.3(3) . . ?
O4CU Cu1 K2 132.4(3) . . ?
O4CU Cu1 K2 132.4(3) 7_445 . ?
O1C1 Cu1 K2 99.5(3) . . ?
O3CU Cu1 K1 132.5(3) 7_445 . ?
O3CU Cu1 K1 132.5(3) . . ?
O4CU Cu1 K1 45.7(3) . . ?
O4CU Cu1 K1 45.7(3) 7_445 . ?
O1C1 Cu1 K1 100.0(3) . . ?
K2 Cu1 K1 160.57(11) . . ?
O5CU Cu2 O5CU 88.4(6) 7_445 2_545 ?
O5CU Cu2 O5CU 170.0(6) 7_445 8_545 ?
O5CU Cu2 O5CU 90.7(6) 2_545 8_545 ?
O5CU Cu2 O5CU 90.7(6) 7_445 . ?
O5CU Cu2 O5CU 170.0(6) 2_545 . ?
O5CU Cu2 O5CU 88.4(6) 8_545 . ?
O5CU Cu2 O1C2 84.9(8) 7_445 2_545 ?
O5CU Cu2 O1C2 84.9(8) 2_545 2_545 ?
O5CU Cu2 O1C2 105.0(7) 8_545 2_545 ?
O5CU Cu2 O1C2 105.0(7) . 2_545 ?
O5CU Cu2 O1C2 105.0(7) 7_445 . ?
O5CU Cu2 O1C2 105.0(7) 2_545 . ?
O5CU Cu2 O1C2 84.9(8) 8_545 . ?
O5CU Cu2 O1C2 84.9(8) . . ?
O1C2 Cu2 O1C2 28(2) 2_545 . ?
O5CU Cu2 K1 45.4(3) 7_445 . ?
O5CU Cu2 K1 132.4(3) 2_545 . ?
O5CU Cu2 K1 132.4(3) 8_545 . ?
O5CU Cu2 K1 45.4(3) . . ?
O1C2 Cu2 K1 98.90(9) 2_545 . ?
O1C2 Cu2 K1 98.90(9) . . ?
O5CU Cu2 K1 132.4(3) 7_445 2_545 ?
O5CU Cu2 K1 45.4(3) 2_545 2_545 ?
O5CU Cu2 K1 45.4(3) 8_545 2_545 ?
O5CU Cu2 K1 132.4(3) . 2_545 ?
O1C2 Cu2 K1 98.90(9) 2_545 2_545 ?
O1C2 Cu2 K1 98.90(9) . 2_545 ?
K1 Cu2 K1 161.64(16) . 2_545 ?
O1SE Se1 O2SE 98.5(4) . . ?
O1SE Se1 O2SE 98.5(4) . 8_545 ?
O2SE Se1 O2SE 98.3(6) . 8_545 ?
O6W K1 O5CU 138.2(4) . . ?
O6W K1 O5CU 138.2(4) . 7_445 ?
O5CU K1 O5CU 58.0(4) . 7_445 ?
O6W K1 O3W 62.4(6) . . ?
O5CU K1 O3W 138.7(3) . . ?
O5CU K1 O3W 138.7(3) 7_445 . ?
O6W K1 O4CU 124.1(5) . 7_445 ?
O5CU K1 O4CU 97.1(3) . 7_445 ?
O5CU K1 O4CU 70.0(3) 7_445 7_445 ?
O3W K1 O4CU 70.3(3) . 7_445 ?
O6W K1 O4CU 124.1(5) . . ?
O5CU K1 O4CU 70.0(3) . . ?
O5CU K1 O4CU 97.1(3) 7_445 . ?
O3W K1 O4CU 70.3(3) . . ?
O4CU K1 O4CU 57.5(4) 7_445 . ?
O6W K1 O5W 76.5(7) . . ?
O5CU K1 O5W 74.3(4) . . ?
O5CU K1 O5W 74.3(4) 7_445 . ?
O3W K1 O5W 138.9(6) . . ?
O4CU K1 O5W 141.8(4) 7_445 . ?
O4CU K1 O5W 141.8(4) . . ?
O6W K1 O45 96.65(18) . 7_445 ?
O5CU K1 O45 114.1(3) . 7_445 ?
O5CU K1 O45 56.4(2) 7_445 7_445 ?
O3W K1 O45 91.52(19) . 7_445 ?
O4CU K1 O45 55.7(2) 7_445 7_445 ?
O4CU K1 O45 113.1(3) . 7_445 ?
O5W K1 O45 93.26(19) . 7_445 ?
O6W K1 O45 96.65(18) . . ?
O5CU K1 O45 56.4(2) . . ?
O5CU K1 O45 114.1(3) 7_445 . ?
O3W K1 O45 91.52(18) . . ?
O4CU K1 O45 113.1(3) 7_445 . ?
O4CU K1 O45 55.7(2) . . ?
O5W K1 O45 93.26(19) . . ?
O45 K1 O45 166.2(4) 7_445 . ?
O6W K1 W5 113.8(2) . . ?
O5CU K1 W5 27.92(18) . . ?
O5CU K1 W5 85.0(2) 7_445 . ?
O3W K1 W5 122.99(10) . . ?
O4CU K1 W5 116.1(2) 7_445 . ?
O4CU K1 W5 69.53(18) . . ?
O5W K1 W5 72.7(2) . . ?
O45 K1 W5 141.3(2) 7_445 . ?
O45 K1 W5 31.82(16) . . ?
O6W K1 W5 113.8(2) . 7_445 ?
O5CU K1 W5 85.0(2) . 7_445 ?
O5CU K1 W5 27.92(19) 7_445 7_445 ?
O3W K1 W5 122.99(9) . 7_445 ?
O4CU K1 W5 69.53(18) 7_445 7_445 ?
O4CU K1 W5 116.1(2) . 7_445 ?
O5W K1 W5 72.7(2) . 7_445 ?
O45 K1 W5 31.82(16) 7_445 7_445 ?
O45 K1 W5 141.3(2) . 7_445 ?
W5 K1 W5 110.42(11) . 7_445 ?
O6W K1 W4 105.1(3) . 7_445 ?
O5CU K1 W4 115.9(2) . 7_445 ?
O5CU K1 W4 68.96(19) 7_445 7_445 ?
O3W K1 W4 70.74(18) . 7_445 ?
O4CU K1 W4 27.88(17) 7_445 7_445 ?
O4CU K1 W4 84.6(2) . 7_445 ?
O5W K1 W4 123.76(10) . 7_445 ?
O45 K1 W4 30.65(16) 7_445 7_445 ?
O45 K1 W4 140.2(2) . 7_445 ?
W5 K1 W4 140.68(12) . 7_445 ?
W5 K1 W4 54.98(3) 7_445 7_445 ?
O3CU K2 O3CU 70.8(4) . 8_545 ?
O3CU K2 O3CU 58.9(4) . 7_445 ?
O3CU K2 O3CU 98.9(4) 8_545 7_445 ?
O3CU K2 O3CU 98.9(4) . 2_545 ?
O3CU K2 O3CU 58.9(4) 8_545 2_545 ?
O3CU K2 O3CU 70.8(4) 7_445 2_545 ?
O3CU K2 O2W 141.7(3) . . ?
O3CU K2 O2W 73.5(3) 8_545 . ?
O3CU K2 O2W 141.7(3) 7_445 . ?
O3CU K2 O2W 73.5(3) 2_545 . ?
O3CU K2 O2W 73.5(3) . 2_545 ?
O3CU K2 O2W 141.7(3) 8_545 2_545 ?
O3CU K2 O2W 73.5(3) 7_445 2_545 ?
O3CU K2 O2W 141.7(3) 2_545 2_545 ?
O2W K2 O2W 134.7(7) . 2_545 ?
O3CU K2 O3B 115.7(3) . 2_545 ?
O3CU K2 O3B 115.7(3) 8_545 2_545 ?
O3CU K2 O3B 56.9(3) 7_445 2_545 ?
O3CU K2 O3B 56.9(3) 2_545 2_545 ?
O2W K2 O3B 91.91(10) . 2_545 ?
O2W K2 O3B 91.91(11) 2_545 2_545 ?
O3CU K2 O3B 56.9(3) . . ?
O3CU K2 O3B 56.9(3) 8_545 . ?
O3CU K2 O3B 115.7(3) 7_445 . ?
O3CU K2 O3B 115.7(3) 2_545 . ?
O2W K2 O3B 91.91(11) . . ?
O2W K2 O3B 91.91(10) 2_545 . ?
O3B K2 O3B 170.1(5) 2_545 . ?
O3CU K2 W3 69.86(19) . 8_545 ?
O3CU K2 W3 28.29(18) 8_545 8_545 ?
O3CU K2 W3 118.1(2) 7_445 8_545 ?
O3CU K2 W3 86.2(2) 2_545 8_545 ?
O2W K2 W3 72.21(17) . 8_545 ?
O2W K2 W3 123.27(5) 2_545 8_545 ?
O3B K2 W3 142.9(2) 2_545 8_545 ?
O3B K2 W3 31.50(12) . 8_545 ?
O3CU K2 W3 118.1(2) . 2_545 ?
O3CU K2 W3 86.2(2) 8_545 2_545 ?
O3CU K2 W3 69.86(19) 7_445 2_545 ?
O3CU K2 W3 28.29(18) 2_545 2_545 ?
O2W K2 W3 72.21(17) . 2_545 ?
O2W K2 W3 123.27(5) 2_545 2_545 ?
O3B K2 W3 31.50(12) 2_545 2_545 ?
O3B K2 W3 142.9(2) . 2_545 ?
W3 K2 W3 111.87(9) 8_545 2_545 ?
O3CU K2 W3 86.2(2) . 7_445 ?
O3CU K2 W3 118.1(2) 8_545 7_445 ?
O3CU K2 W3 28.29(18) 7_445 7_445 ?
O3CU K2 W3 69.86(19) 2_545 7_445 ?
O2W K2 W3 123.27(5) . 7_445 ?
O2W K2 W3 72.21(17) 2_545 7_445 ?
O3B K2 W3 31.50(12) 2_545 7_445 ?
O3B K2 W3 142.9(2) . 7_445 ?
W3 K2 W3 143.21(18) 8_545 7_445 ?
W3 K2 W3 55.13(3) 2_545 7_445 ?
O3CU K2 W3 28.29(18) . . ?
O3CU K2 W3 69.86(19) 8_545 . ?
O3CU K2 W3 86.2(2) 7_445 . ?
O3CU K2 W3 118.1(2) 2_545 . ?
O2W K2 W3 123.27(5) . . ?
O2W K2 W3 72.21(17) 2_545 . ?
O3B K2 W3 142.9(2) 2_545 . ?
O3B K2 W3 31.50(12) . . ?
W3 K2 W3 55.13(3) 8_545 . ?
W3 K2 W3 143.21(18) 2_545 . ?
W3 K2 W3 111.87(9) 7_445 . ?
O2A K3 O5A 70.4(3) 8_535 5_548 ?
O2A K3 O4A 120.5(3) 8_535 7_445 ?
O5A K3 O4A 163.0(3) 5_548 7_445 ?
O2A K3 O1W 106.1(3) 8_535 . ?
O5A K3 O1W 75.2(3) 5_548 . ?
O4A K3 O1W 88.7(3) 7_445 . ?
O2A K3 O3A 64.0(3) 8_535 5_547 ?
O5A K3 O3A 115.9(3) 5_548 5_547 ?
O4A K3 O3A 81.1(3) 7_445 5_547 ?
O1W K3 O3A 158.2(3) . 5_547 ?
O2A K3 O4W 104.3(4) 8_535 . ?
O5A K3 O4W 72.7(5) 5_548 . ?
O4A K3 O4W 113.6(5) 7_445 . ?
O1W K3 O4W 124.3(5) . . ?
O3A K3 O4W 77.5(5) 5_547 . ?
O2A K3 O8W 72.7(5) 8_535 . ?
O5A K3 O8W 106.6(5) 5_548 . ?
O4A K3 O8W 67.9(5) 7_445 . ?
O1W K3 O8W 57.9(5) . . ?
O3A K3 O8W 100.4(5) 5_547 . ?
O4W K3 O8W 177.0(6) . . ?
O2A K3 O6W 141.4(5) 8_535 . ?
O5A K3 O6W 72.3(5) 5_548 . ?
O4A K3 O6W 98.1(5) 7_445 . ?
O1W K3 O6W 73.0(4) . . ?
O3A K3 O6W 127.3(4) 5_547 . ?
O4W K3 O6W 54.4(5) . . ?
O8W K3 O6W 128.4(6) . . ?
O2A K3 O3W 148.2(4) 8_535 . ?
O5A K3 O3W 119.1(3) 5_548 . ?
O4A K3 O3W 59.6(3) 7_445 . ?
O1W K3 O3W 105.7(4) . . ?
O3A K3 O3W 85.7(4) 5_547 . ?
O4W K3 O3W 56.8(4) . . ?
O8W K3 O3W 125.5(5) . . ?
O6W K3 O3W 52.0(5) . . ?
O2A K3 W4 129.5(2) 8_535 7_445 ?
O5A K3 W4 145.6(2) 5_548 7_445 ?
O4A K3 W4 17.41(19) 7_445 7_445 ?
O1W K3 W4 72.2(2) . 7_445 ?
O3A K3 W4 98.5(2) 5_547 7_445 ?
O4W K3 W4 118.1(4) . 7_445 ?
O8W K3 W4 64.2(5) . 7_445 ?
O6W K3 W4 87.8(4) . 7_445 ?
O3W K3 W4 61.3(2) . 7_445 ?
O2A K3 Na1 78.6(2) 8_535 . ?
O5A K3 Na1 75.6(2) 5_548 . ?
O4A K3 Na1 93.2(2) 7_445 . ?
O1W K3 Na1 29.7(2) . . ?
O3A K3 Na1 131.3(2) 5_547 . ?
O4W K3 Na1 144.8(5) . . ?
O8W K3 Na1 36.0(4) . . ?
O6W K3 Na1 101.4(4) . . ?
O3W K3 Na1 132.3(3) . . ?
W4 K3 Na1 81.50(8) 7_445 . ?
O2A K3 K1 173.4(3) 8_535 . ?
O5A K3 K1 106.1(2) 5_548 . ?
O4A K3 K1 61.6(2) 7_445 . ?
O1W K3 K1 67.4(2) . . ?
O3A K3 K1 122.4(2) 5_547 . ?
O4W K3 K1 79.5(3) . . ?
O8W K3 K1 103.5(5) . . ?
O6W K3 K1 37.3(4) . . ?
O3W K3 K1 38.4(3) . . ?
W4 K3 K1 50.55(6) 7_445 . ?
Na1 K3 K1 95.19(9) . . ?
O13 K4 O34 54.7(3) . . ?
O13 K4 O4A 63.7(3) . 3_657 ?
O34 K4 O4A 105.8(3) . 3_657 ?
O13 K4 O12 53.1(3) . . ?
O34 K4 O12 65.6(3) . . ?
O4A K4 O12 106.2(3) 3_657 . ?
O13 K4 O34 99.1(3) . 3_657 ?
O34 K4 O34 153.8(3) . 3_657 ?
O4A K4 O34 55.1(3) 3_657 3_657 ?
O12 K4 O34 100.2(3) . 3_657 ?
O13 K4 K4 98.8(3) . 4_547 ?
O34 K4 K4 61.3(3) . 4_547 ?
O4A K4 K4 95.0(3) 3_657 4_547 ?
O12 K4 K4 126.4(3) . 4_547 ?
O34 K4 K4 131.4(3) 3_657 4_547 ?
O13 K4 K4 150.4(4) . 3_657 ?
O34 K4 K4 146.8(3) . 3_657 ?
O4A K4 K4 87.0(3) 3_657 3_657 ?
O12 K4 K4 140.8(3) . 3_657 ?
O34 K4 K4 57.1(3) 3_657 3_657 ?
K4 K4 K4 87.59(9) 4_547 3_657 ?
O13 K4 O24 88.1(3) . . ?
O34 K4 O24 52.2(2) . . ?
O4A K4 O24 151.8(3) 3_657 . ?
O12 K4 O24 51.4(2) . . ?
O34 K4 O24 136.6(3) 3_657 . ?
K4 K4 O24 88.6(3) 4_547 . ?
K4 K4 O24 121.1(3) 3_657 . ?
O13 K4 O3A 103.8(3) . 3_657 ?
O34 K4 O3A 127.4(3) . 3_657 ?
O4A K4 O3A 102.5(3) 3_657 3_657 ?
O12 K4 O3A 64.3(3) . 3_657 ?
O34 K4 O3A 52.9(2) 3_657 3_657 ?
K4 K4 O3A 155.9(3) 4_547 3_657 ?
K4 K4 O3A 76.9(3) 3_657 3_657 ?
O24 K4 O3A 83.8(3) . 3_657 ?
O13 K4 W4 80.6(2) . 3_657 ?
O34 K4 W4 130.1(3) . 3_657 ?
O4A K4 W4 25.57(17) 3_657 3_657 ?
O12 K4 W4 106.7(2) . 3_657 ?
O34 K4 W4 29.57(17) 3_657 3_657 ?
K4 K4 W4 112.5(3) 4_547 3_657 ?
K4 K4 W4 70.3(2) 3_657 3_657 ?
O24 K4 W4 157.2(3) . 3_657 ?
O3A K4 W4 79.8(2) 3_657 3_657 ?
O13 K4 W3 30.55(18) . . ?
O34 K4 W3 29.38(18) . . ?
O4A K4 W3 77.2(2) 3_657 . ?
O12 K4 W3 67.84(19) . . ?
O34 K4 W3 126.0(2) 3_657 . ?
K4 K4 W3 70.0(2) 4_547 . ?
K4 K4 W3 151.0(3) 3_657 . ?
O24 K4 W3 77.84(19) . . ?
O3A K4 W3 129.9(2) 3_657 . ?
W4 K4 W3 100.80(14) 3_657 . ?
O13 K4 W1 28.01(18) . . ?
O34 K4 W1 67.1(2) . . ?
O4A K4 W1 77.8(2) 3_657 . ?
O12 K4 W1 29.24(17) . . ?
O34 K4 W1 89.7(2) 3_657 . ?
K4 K4 W1 123.4(2) 4_547 . ?
K4 K4 W1 146.1(2) 3_657 . ?
O24 K4 W1 76.9(2) . . ?
O3A K4 W1 77.1(2) 3_657 . ?
W4 K4 W1 84.04(12) 3_657 . ?
W3 K4 W1 53.59(8) . . ?
O1W Na1 O1W 152.9(5) 2_535 . ?
O1W Na1 O1W 93.15(12) 2_535 3_648 ?
O1W Na1 O1W 93.15(11) . 3_648 ?
O1W Na1 O1W 93.15(11) 2_535 4_448 ?
O1W Na1 O1W 93.15(12) . 4_448 ?
O1W Na1 O1W 152.9(5) 3_648 4_448 ?
O1W Na1 O8W 70.0(6) 2_535 2_535 ?
O1W Na1 O8W 83.0(6) . 2_535 ?
O1W Na1 O8W 109.0(6) 3_648 2_535 ?
O1W Na1 O8W 97.9(6) 4_448 2_535 ?
O1W Na1 O8W 109.0(6) 2_535 4_448 ?
O1W Na1 O8W 97.9(6) . 4_448 ?
O1W Na1 O8W 83.0(6) 3_648 4_448 ?
O1W Na1 O8W 70.0(6) 4_448 4_448 ?
O8W Na1 O8W 167.9(6) 2_535 4_448 ?
O1W Na1 O8W 97.9(6) 2_535 3_648 ?
O1W Na1 O8W 109.0(6) . 3_648 ?
O1W Na1 O8W 70.0(6) 3_648 3_648 ?
O1W Na1 O8W 83.0(6) 4_448 3_648 ?
O8W Na1 O8W 167.9(6) 2_535 3_648 ?
O8W Na1 O8W 17.1(8) 4_448 3_648 ?
O1W Na1 O8W 83.0(6) 2_535 . ?
O1W Na1 O8W 70.0(6) . . ?
O1W Na1 O8W 97.9(6) 3_648 . ?
O1W Na1 O8W 109.0(6) 4_448 . ?
O8W Na1 O8W 17.1(8) 2_535 . ?
O8W Na1 O8W 167.9(6) 4_448 . ?
O8W Na1 O8W 167.9(6) 3_648 . ?
O1W Na1 K3 35.4(3) 2_535 2_535 ?
O1W Na1 K3 122.2(3) . 2_535 ?
O1W Na1 K3 121.7(3) 3_648 2_535 ?
O1W Na1 K3 75.9(3) 4_448 2_535 ?
O8W Na1 K3 44.6(4) 2_535 2_535 ?
O8W Na1 K3 128.1(6) 4_448 2_535 ?
O8W Na1 K3 124.9(6) 3_648 2_535 ?
O8W Na1 K3 61.5(4) . 2_535 ?
O1W Na1 K3 121.7(3) 2_535 4_448 ?
O1W Na1 K3 75.9(3) . 4_448 ?
O1W Na1 K3 122.2(3) 3_648 4_448 ?
O1W Na1 K3 35.4(3) 4_448 4_448 ?
O8W Na1 K3 124.9(6) 2_535 4_448 ?
O8W Na1 K3 44.6(4) 4_448 4_448 ?
O8W Na1 K3 61.5(4) 3_648 4_448 ?
O8W Na1 K3 128.1(6) . 4_448 ?
K3 Na1 K3 111.21(5) 2_535 4_448 ?
O1W Na1 K3 75.9(3) 2_535 3_648 ?
O1W Na1 K3 121.7(3) . 3_648 ?
O1W Na1 K3 35.4(3) 3_648 3_648 ?
O1W Na1 K3 122.2(3) 4_448 3_648 ?
O8W Na1 K3 128.1(6) 2_535 3_648 ?
O8W Na1 K3 61.5(4) 4_448 3_648 ?
O8W Na1 K3 44.6(4) 3_648 3_648 ?
O8W Na1 K3 124.9(6) . 3_648 ?
K3 Na1 K3 111.21(5) 2_535 3_648 ?
K3 Na1 K3 106.04(10) 4_448 3_648 ?
O1W Na1 K3 122.2(3) 2_535 . ?
O1W Na1 K3 35.4(3) . . ?
O1W Na1 K3 75.9(3) 3_648 . ?
O1W Na1 K3 121.7(3) 4_448 . ?
O8W Na1 K3 61.5(4) 2_535 . ?
O8W Na1 K3 124.9(6) 4_448 . ?
O8W Na1 K3 128.1(6) 3_648 . ?
O8W Na1 K3 44.6(4) . . ?
K3 Na1 K3 106.04(10) 2_535 . ?
K3 Na1 K3 111.21(5) 4_448 . ?
K3 Na1 K3 111.21(5) 3_648 . ?
Se1 O1SE W3 120.0(4) . 8_545 ?
Se1 O1SE W3 120.0(4) . . ?
W3 O1SE W3 91.0(4) 8_545 . ?
Se1 O1SE W1 134.1(6) . . ?
W3 O1SE W1 90.2(3) 8_545 . ?
W3 O1SE W1 90.2(3) . . ?
Se1 O2SE W5 119.3(4) . . ?
Se1 O2SE W4 119.2(4) . . ?
W5 O2SE W4 91.5(3) . . ?
Se1 O2SE W2 134.4(4) . . ?
W5 O2SE W2 90.8(3) . . ?
W4 O2SE W2 90.7(3) . . ?
W3 O3CU Cu1 146.1(5) . . ?
W3 O3CU K2 106.0(4) . . ?
Cu1 O3CU K2 105.2(4) . . ?
W4 O4CU Cu1 148.3(5) . . ?
W4 O4CU K1 104.3(4) . . ?
Cu1 O4CU K1 105.4(3) . . ?
W5 O5CU Cu2 146.7(6) . . ?
W5 O5CU K1 104.7(4) . . ?
Cu2 O5CU K1 105.6(4) . . ?
W1 O1C1 Cu1 174.7(8) 4_547 . ?
O1C2 O1C2 Cu2 75.8(10) 2_545 . ?
W2 O2A K3 149.3(5) . 8_645 ?
W2 O2B W2 153.0(7) . 8_545 ?
W3 O3A K3 128.7(5) . 5_557 ?
W3 O3A K4 100.7(4) . 4_547 ?
K3 O3A K4 105.9(3) 5_557 4_547 ?
W3 O3B W3 122.7(6) 8_545 . ?
W3 O3B K2 97.8(4) 8_545 . ?
W3 O3B K2 97.8(4) . . ?
W4 O4A K3 133.3(5) . 7_445 ?
W4 O4A K4 104.4(4) . 4_547 ?
K3 O4A K4 120.8(3) 7_445 4_547 ?
W5 O5A K3 139.9(5) . 5_558 ?
W5 O5B W5 147.1(7) 8_545 . ?
W1 O12 W2 151.0(5) . . ?
W1 O12 K4 99.9(3) . . ?
W2 O12 K4 106.1(4) . . ?
W1 O13 W3 126.4(4) . . ?
W1 O13 K4 106.3(4) . . ?
W3 O13 K4 102.5(3) . . ?
W2 O24 W4 124.2(4) . . ?
W2 O24 K4 105.0(4) . . ?
W4 O24 K4 101.2(3) . . ?
W2 O25 W5 126.5(5) . . ?
W4 O34 W3 145.4(5) . . ?
W4 O34 K4 110.6(4) . . ?
W3 O34 K4 102.9(4) . . ?
W4 O34 K4 98.3(3) . 4_547 ?
W3 O34 K4 105.0(4) . 4_547 ?
K4 O34 K4 61.5(3) . 4_547 ?
W4 O45 W5 124.0(4) . . ?
W4 O45 K1 98.3(3) . . ?
W5 O45 K1 96.3(3) . . ?
Na1 O1W K3 114.9(4) . . ?
K1 O3W K3 95.0(4) . 7_445 ?
K1 O3W K3 95.0(4) . . ?
K3 O3W K3 108.5(5) 7_445 . ?
K3 O4W K3 128.2(7) . 7_445 ?
K1 O6W K3 96.5(5) . . ?
K1 O6W K3 96.5(5) . 7_445 ?
K3 O6W K3 109.3(7) . 7_445 ?
O8W O8W Na1 81.4(4) 2_535 . ?
O8W O8W K3 168(4) 2_535 . ?
Na1 O8W K3 99.4(6) . . ?

loop_
_geom_bond_atom_site_label_1
_geom_bond_atom_site_label_2
_geom_bond_distance
_geom_bond_site_symmetry_2
_geom_bond_publ_flag
W1 O1C1 1.707(13) 3_657 ?
W1 O13 1.883(8) 8_545 ?
W1 O13 1.883(8) . ?
W1 O12 1.909(9) 8_545 ?
W1 O12 1.909(8) . ?
W1 O1SE 2.484(11) . ?
W1 K4 3.849(6) 8_545 ?
W1 K4 3.849(6) . ?
W2 O2A 1.694(9) . ?
W2 O25 1.883(9) . ?
W2 O24 1.895(8) . ?
W2 O2B 1.912(3) . ?
W2 O12 1.925(8) . ?
W2 O2SE 2.463(8) . ?
W2 K4 4.015(6) . ?
W3 O3A 1.730(10) . ?
W3 O3CU 1.829(9) . ?
W3 O34 1.931(8) . ?
W3 O3B 1.956(6) . ?
W3 O13 1.998(8) . ?
W3 O1SE 2.407(8) . ?
W3 K2 3.709(2) . ?
W3 K4 3.837(6) . ?
W3 K4 4.002(6) 4_547 ?
W4 O4A 1.699(9) . ?
W4 O4CU 1.798(8) . ?
W4 O34 1.902(9) . ?
W4 O45 1.919(8) . ?
W4 O24 2.017(8) . ?
W4 O2SE 2.396(8) . ?
W4 K1 3.726(3) . ?
W4 K4 3.814(6) 4_547 ?
W4 K4 4.000(5) . ?
W4 K3 4.135(4) 7_445 ?
W5 O5A 1.703(9) . ?
W5 O5CU 1.792(9) . ?
W5 O5B 1.905(3) . ?
W5 O45 1.964(8) . ?
W5 O25 1.987(9) . ?
W5 O2SE 2.389(8) . ?
W5 K1 3.701(3) . ?
Cu1 O3CU 1.913(9) 7_445 ?
Cu1 O3CU 1.913(9) . ?
Cu1 O4CU 1.919(9) . ?
Cu1 O4CU 1.919(9) 7_445 ?
Cu1 O1C1 2.286(13) . ?
Cu1 K2 3.749(5) . ?
Cu1 K1 3.836(5) . ?
Cu2 O5CU 1.919(9) 7_445 ?
Cu2 O5CU 1.919(9) 2_545 ?
Cu2 O5CU 1.919(9) 8_545 ?
Cu2 O5CU 1.919(9) . ?
Cu2 O1C2 2.36(4) 2_545 ?
Cu2 O1C2 2.36(4) . ?
Cu2 K1 3.810(4) . ?
Cu2 K1 3.810(4) 2_545 ?
Se1 O1SE 1.694(12) . ?
Se1 O2SE 1.714(8) . ?
Se1 O2SE 1.714(8) 8_545 ?
K1 O6W 2.77(2) . ?
K1 O5CU 2.816(10) . ?
K1 O5CU 2.816(10) 7_445 ?
K1 O3W 2.833(17) . ?
K1 O4CU 2.850(9) 7_445 ?
K1 O4CU 2.850(9) . ?
K1 O5W 2.90(2) . ?
K1 O45 2.928(8) 7_445 ?
K1 O45 2.928(8) . ?
K1 W5 3.701(3) 7_445 ?
K1 W4 3.726(3) 7_445 ?
K2 O3CU 2.761(9) . ?
K2 O3CU 2.761(10) 8_545 ?
K2 O3CU 2.761(10) 7_445 ?
K2 O3CU 2.761(9) 2_545 ?
K2 O2W 2.778(16) . ?
K2 O2W 2.778(16) 2_545 ?
K2 O3B 2.897(12) 2_545 ?
K2 O3B 2.897(12) . ?
K2 W3 3.709(2) 8_545 ?
K2 W3 3.709(2) 2_545 ?
K2 W3 3.709(2) 7_445 ?
K3 O2A 2.649(9) 8_535 ?
K3 O5A 2.773(10) 5_548 ?
K3 O4A 2.781(10) 7_445 ?
K3 O1W 2.829(11) . ?
K3 O3A 2.946(10) 5_547 ?
K3 O4W 2.994(10) . ?
K3 O8W 3.15(2) . ?
K3 O6W 3.303(15) . ?
K3 O3W 3.319(11) . ?
K3 W4 4.135(4) 7_445 ?
K3 Na1 4.431(5) . ?
K4 O13 2.870(10) . ?
K4 O34 2.913(10) . ?
K4 O4A 3.018(11) 3_657 ?
K4 O12 3.031(11) . ?
K4 O34 3.041(10) 3_657 ?
K4 K4 3.048(9) 4_547 ?
K4 K4 3.048(9) 3_657 ?
K4 O24 3.084(10) . ?
K4 O3A 3.302(12) 3_657 ?
K4 W4 3.814(6) 3_657 ?
Na1 O1W 2.421(11) 2_535 ?
Na1 O1W 2.421(11) . ?
Na1 O1W 2.421(11) 3_648 ?
Na1 O1W 2.421(11) 4_448 ?
Na1 O8W 2.64(2) 2_535 ?
Na1 O8W 2.64(2) 4_448 ?
Na1 O8W 2.64(2) 3_648 ?
Na1 O8W 2.64(2) . ?
Na1 K3 4.431(5) 2_535 ?
Na1 K3 4.431(5) 4_448 ?
Na1 K3 4.431(5) 3_648 ?
O1SE W3 2.407(8) 8_545 ?
O1C1 W1 1.707(13) 4_547 ?
O1C2 O1C2 1.15(8) 2_545 ?
O2A K3 2.649(9) 8_645 ?
O2B W2 1.912(3) 8_545 ?
O3A K3 2.946(10) 5_557 ?
O3A K4 3.302(12) 4_547 ?
O3B W3 1.956(6) 8_545 ?
O4A K3 2.781(10) 7_445 ?
O4A K4 3.018(11) 4_547 ?
O5A K3 2.773(10) 5_558 ?
O5B W5 1.905(3) 8_545 ?
O34 K4 3.041(10) 4_547 ?
O3W K3 3.319(11) 7_445 ?
O4W K3 2.994(10) 7_445 ?
O6W K3 3.303(15) 7_445 ?
O8W O8W 0.79(4) 2_535 ?
